data_4025271
loop_
_publ_author_name
'Yi Jiang'
'Jing Cao'
'Jian-Min Zhao'
'Jun-Feng Xiang'
'Chuan-Feng Chen'

_publ_section_title
;
 Synthesis of a Triptycene-Derived Bisparaphenylene-34-crown-10 and Its
 Complexation with Both Paraquat and Cyclobis(paraquat-p-phenylene)
;
_journal_name_full 'Journal of Organic Chemistry'
_journal_page_first 1767
_journal_page_last 1770
_journal_paper_doi 10.1021/jo902571n
_journal_volume 75
_journal_year 2010
_chemical_formula_sum 'C96 H94 F24 N6 O10 P4'
_chemical_formula_weight 2071.65
_chemical_name_systematic
; 
 ? 
;
_space_group_IT_number 9
_symmetry_cell_setting monoclinic
_symmetry_space_group_name_Hall 'C -2yc'
_symmetry_space_group_name_H-M 'C 1 c 1'
_atom_sites_solution_hydrogens geom
_atom_sites_solution_primary direct
_atom_sites_solution_secondary difmap
_audit_creation_method SHELXL-97
_cell_angle_alpha 90.00
_cell_angle_beta 92.36(3)
_cell_angle_gamma 90.00
_cell_formula_units_Z 4
_cell_length_a 18.560(4)
_cell_length_b 27.852(6)
_cell_length_c 19.693(4)
_cell_measurement_reflns_used 9962
_cell_measurement_temperature 113(2)
_cell_measurement_theta_max 27.106
_cell_measurement_theta_min 1.462
_cell_volume 10171(4)
_computing_cell_refinement crystalclear
_computing_data_collection 'crystalclear(Rigaku/MSC Inc., 2005)'
_computing_data_reduction crystalclear
_computing_molecular_graphics 'Bruker SHELXTL'
_computing_publication_material 'Bruker SHELXTL'
_computing_structure_refinement 'SHELXL-97 (Sheldrick, 1997)'
_computing_structure_solution 'SHELXS-97 (Sheldrick, 1990)'
_diffrn_ambient_temperature 113(2)
_diffrn_detector_area_resol_mean 7.31
_diffrn_measured_fraction_theta_full 0.995
_diffrn_measured_fraction_theta_max 0.995
_diffrn_measurement_device_type 'rigaku saturn CCD area detector'
_diffrn_measurement_method '\w and \f scans'
_diffrn_radiation_monochromator confocal
_diffrn_radiation_source 'rotating anode'
_diffrn_radiation_type MoK\a
_diffrn_radiation_wavelength 0.71073
_diffrn_reflns_av_R_equivalents 0.0330
_diffrn_reflns_av_sigmaI/netI 0.0500
_diffrn_reflns_limit_h_max 21
_diffrn_reflns_limit_h_min -22
_diffrn_reflns_limit_k_max 30
_diffrn_reflns_limit_k_min -33
_diffrn_reflns_limit_l_max 21
_diffrn_reflns_limit_l_min -23
_diffrn_reflns_number 29935
_diffrn_reflns_theta_full 25.00
_diffrn_reflns_theta_max 25.00
_diffrn_reflns_theta_min 1.70
_diffrn_standards_decay_% 0
_diffrn_standards_interval_count 0
_diffrn_standards_interval_time 0
_diffrn_standards_number 0
_exptl_absorpt_coefficient_mu 0.176
_exptl_absorpt_correction_T_max 0.9757
_exptl_absorpt_correction_T_min 0.9656
_exptl_absorpt_correction_type multi-scan
_exptl_absorpt_process_details crystalclear
_exptl_crystal_density_diffrn 1.353
_exptl_crystal_density_method 'not measured'
_exptl_crystal_F_000 4272
_exptl_crystal_size_max 0.20
_exptl_crystal_size_mid 0.18
_exptl_crystal_size_min 0.14
_refine_diff_density_max 1.547
_refine_diff_density_min -0.413
_refine_diff_density_rms 0.109
_refine_ls_abs_structure_details 'Flack H D (1983), Acta Cryst. A39, 876-881'
_refine_ls_abs_structure_Flack 0.56(12)
_refine_ls_extinction_coef 0.0043(4)
_refine_ls_extinction_expression Fc^*^=kFc[1+0.001xFc^2^\l^3^/sin(2\q)]^-1/4^
_refine_ls_extinction_method SHELXL
_refine_ls_goodness_of_fit_ref 1.034
_refine_ls_hydrogen_treatment constr
_refine_ls_matrix_type full
_refine_ls_number_parameters 1343
_refine_ls_number_reflns 15841
_refine_ls_number_restraints 222
_refine_ls_restrained_S_all 1.048
_refine_ls_R_factor_all 0.0917
_refine_ls_R_factor_gt 0.0851
_refine_ls_shift/su_max 0.003
_refine_ls_shift/su_mean 0.000
_refine_ls_structure_factor_coef Fsqd
_refine_ls_weighting_details 'calc w=1/[\s^2^(Fo^2^)+(0.1849P)^2^+8.7582P] where P=(Fo^2^+2Fc^2^)/3'
_refine_ls_weighting_scheme calc
_refine_ls_wR_factor_gt 0.2352
_refine_ls_wR_factor_ref 0.2465
_reflns_number_gt 14102
_reflns_number_total 15841
_reflns_threshold_expression >2sigma(I)
_cod_data_source_file jo902571n_si_003.cif
_cod_data_source_block r91013d
_cod_depositor_comments
;
The following automatic conversions were performed:

'_symmetry_cell_setting' value 'Monoclinic' changed to 'monoclinic'
according to the built-in table from CIF Core dictionary named
'cif_core.dic' version 2.4.1 from
2010-06-29.

'_exptl_absorpt_correction_type' value 'MULTI-SCAN'
changed to 'multi-scan' according to the built-in table from CIF Core
dictionary named 'cif_core.dic' version 2.4.1 from
2010-06-29.

'_refine_ls_hydrogen_treatment' value 'CONSTR' changed
to 'constr' according to the built-in table from CIF Core dictionary
named 'cif_core.dic' version 2.4.1 from 2010-06-29.

Automatic conversion script
Id: cif_fix_values 1646 2011-03-28 12:23:43Z adriana 
;
_cod_database_code 4025271

loop_
_symmetry_equiv_pos_as_xyz
'x, y, z'
'x, -y, z+1/2'
'x+1/2, y+1/2, z'
'x+1/2, -y+1/2, z+1/2'

loop_
_atom_site_label
_atom_site_type_symbol
_atom_site_fract_x
_atom_site_fract_y
_atom_site_fract_z
_atom_site_U_iso_or_equiv
_atom_site_adp_type
_atom_site_occupancy
_atom_site_symmetry_multiplicity
_atom_site_calc_flag
_atom_site_refinement_flags
_atom_site_disorder_assembly
_atom_site_disorder_group
P1 P 0.16967(12) 0.35589(6) 0.27536(9) 0.0558(5) Uani 1 1 d . . .
P2 P 0.78743(8) 0.38083(5) 0.30991(7) 0.0366(3) Uani 1 1 d . . .
P3 P 0.97076(12) 0.19472(8) 0.29167(10) 0.0656(6) Uani 1 1 d D . .
P4 P 0.76716(10) 0.06762(7) 0.14149(12) 0.0591(5) Uani 1 1 d . . .
F1 F 0.1977(3) 0.40110(16) 0.2359(3) 0.0748(13) Uani 1 1 d . . .
F2 F 0.2427(3) 0.32780(19) 0.2690(4) 0.0957(19) Uani 1 1 d . . .
F3 F 0.1401(3) 0.31034(15) 0.3128(2) 0.0797(14) Uani 1 1 d . . .
F4 F 0.0950(3) 0.38252(15) 0.2826(2) 0.0678(12) Uani 1 1 d . . .
F5 F 0.1399(3) 0.33331(15) 0.2048(2) 0.0717(13) Uani 1 1 d . . .
F6 F 0.1963(3) 0.37813(17) 0.3469(2) 0.0761(14) Uani 1 1 d . . .
F7 F 0.8587(2) 0.41261(17) 0.3085(2) 0.0690(13) Uani 1 1 d . . .
F8 F 0.7729(2) 0.39938(13) 0.38404(18) 0.0562(10) Uani 1 1 d . . .
F9 F 0.7402(2) 0.42415(12) 0.27741(19) 0.0516(9) Uani 1 1 d . . .
F10 F 0.7170(2) 0.34859(14) 0.3107(2) 0.0548(9) Uani 1 1 d . . .
F11 F 0.8003(2) 0.36066(14) 0.23474(18) 0.0533(9) Uani 1 1 d . . .
F12 F 0.8340(2) 0.33680(13) 0.34156(19) 0.0526(9) Uani 1 1 d . . .
F13 F 0.9317(6) 0.2454(3) 0.3062(6) 0.062(3) Uani 0.50 1 d PDU A 1
F14 F 0.9956(7) 0.1881(5) 0.3677(5) 0.076(4) Uani 0.50 1 d PDU A 1
F15 F 0.9894(7) 0.1417(3) 0.2734(5) 0.084(3) Uani 0.50 1 d PDU A 1
F16 F 0.9354(7) 0.2019(4) 0.2164(4) 0.083(3) Uani 0.50 1 d PDU A 1
F17 F 0.8906(4) 0.1752(4) 0.3063(6) 0.082(3) Uani 0.50 1 d PDU A 1
F18 F 1.0390(5) 0.2201(5) 0.2721(7) 0.095(3) Uani 0.50 1 d PDU A 1
F13' F 1.0239(6) 0.2366(4) 0.3221(6) 0.087(3) Uani 0.50 1 d PDU A 2
F14' F 0.9732(8) 0.1762(5) 0.3671(4) 0.065(3) Uani 0.50 1 d PDU A 2
F15' F 0.9197(8) 0.1555(5) 0.2630(9) 0.129(5) Uani 0.50 1 d PDU A 2
F16' F 0.9861(8) 0.2133(4) 0.2190(5) 0.086(3) Uani 0.50 1 d PDU A 2
F17' F 1.0497(6) 0.1707(6) 0.2879(8) 0.119(4) Uani 0.50 1 d PDU A 2
F18' F 0.9070(6) 0.2286(5) 0.3022(8) 0.091(4) Uani 0.50 1 d PDU A 2
F19 F 0.6977(2) 0.09372(16) 0.1674(2) 0.0645(11) Uani 1 1 d . . .
F20 F 0.8089(3) 0.1172(2) 0.1454(6) 0.137(3) Uani 1 1 d . . .
F21 F 0.7934(3) 0.0566(2) 0.2169(3) 0.0958(17) Uani 1 1 d . . .
F22 F 0.8374(2) 0.0413(2) 0.1146(3) 0.0878(16) Uani 1 1 d . . .
F23 F 0.7242(3) 0.0189(2) 0.1394(3) 0.0938(18) Uani 1 1 d . . .
F24 F 0.7429(4) 0.0779(4) 0.0663(4) 0.142(3) Uani 1 1 d . . .
O1 O 0.6505(2) 0.43479(14) 0.8237(2) 0.0431(9) Uani 1 1 d . . .
O2 O 0.5594(2) 0.43838(19) 0.6952(3) 0.0579(12) Uani 1 1 d . . .
O3 O 0.5412(3) 0.39710(19) 0.5667(3) 0.0596(12) Uani 1 1 d . . .
O4 O 0.6722(3) 0.43172(17) 0.5134(2) 0.0530(11) Uani 1 1 d . . .
O5 O 0.7727(2) 0.45280(14) 0.6250(2) 0.0459(10) Uani 1 1 d . . .
O6 O 1.0432(2) 0.46222(13) 0.7548(2) 0.0408(9) Uani 1 1 d . . .
O7 O 1.1379(3) 0.47837(15) 0.8787(2) 0.0499(10) Uani 1 1 d . . .
O8 O 1.1708(3) 0.41639(16) 0.9942(2) 0.0487(10) Uani 1 1 d . . .
O9 O 1.0382(2) 0.43212(14) 1.0491(2) 0.0434(9) Uani 1 1 d . . .
O10 O 0.8886(2) 0.43786(14) 1.0034(2) 0.0403(9) Uani 1 1 d . . .
N1 N 1.2007(2) 0.25755(17) 0.6835(2) 0.0364(10) Uani 1 1 d . . .
N2 N 0.8971(2) 0.23368(16) 0.4678(2) 0.0321(9) Uani 1 1 d . . .
N3 N 0.6651(3) 0.31399(16) 0.6812(2) 0.0363(10) Uani 1 1 d . . .
N4 N 0.9699(3) 0.34885(16) 0.8952(2) 0.0362(10) Uani 1 1 d . . .
C1 C 0.8321(3) 0.43933(18) 0.9563(3) 0.0348(11) Uani 1 1 d . . .
C2 C 0.7751(3) 0.40707(18) 0.9645(3) 0.0327(11) Uani 1 1 d . . .
C3 C 0.7661(3) 0.37542(19) 1.0282(3) 0.0350(11) Uani 1 1 d . . .
H3 H 0.8066 0.3780 1.0615 0.042 Uiso 1 1 calc R . .
C4 C 0.7525(3) 0.32396(19) 1.0028(3) 0.0340(11) Uani 1 1 d . . .
C5 C 0.7884(3) 0.2833(2) 1.0245(3) 0.0399(12) Uani 1 1 d . . .
H5 H 0.8257 0.2851 1.0574 0.048 Uiso 1 1 calc R . .
C6 C 0.7678(4) 0.23953(19) 0.9964(3) 0.0413(13) Uani 1 1 d . . .
H6 H 0.7918 0.2117 1.0102 0.050 Uiso 1 1 calc R . .
C7 C 0.7128(4) 0.2369(2) 0.9488(3) 0.0441(14) Uani 1 1 d . . .
H7 H 0.7002 0.2071 0.9306 0.053 Uiso 1 1 calc R . .
C8 C 0.6745(3) 0.2775(2) 0.9261(3) 0.0382(12) Uani 1 1 d . . .
H8 H 0.6372 0.2752 0.8933 0.046 Uiso 1 1 calc R . .
C9 C 0.6945(3) 0.32147(19) 0.9547(3) 0.0358(12) Uani 1 1 d . . .
C10 C 0.6940(3) 0.39194(18) 1.0558(3) 0.0341(11) Uani 1 1 d . . .
C11 C 0.6850(4) 0.40904(19) 1.1211(3) 0.0406(13) Uani 1 1 d . . .
H11 H 0.7240 0.4111 1.1522 0.049 Uiso 1 1 calc R . .
C12 C 0.6169(4) 0.4229(2) 1.1390(3) 0.0495(15) Uani 1 1 d . . .
H12 H 0.6096 0.4337 1.1829 0.059 Uiso 1 1 calc R . .
C13 C 0.5592(4) 0.4207(2) 1.0920(4) 0.0548(17) Uani 1 1 d . . .
H13 H 0.5138 0.4308 1.1041 0.066 Uiso 1 1 calc R . .
C14 C 0.5693(3) 0.4035(2) 1.0268(3) 0.0427(13) Uani 1 1 d . . .
H14 H 0.5306 0.4019 0.9953 0.051 Uiso 1 1 calc R . .
C15 C 0.6360(3) 0.38902(17) 1.0092(3) 0.0340(11) Uani 1 1 d . . .
C16 C 0.6584(3) 0.37000(19) 0.9389(3) 0.0374(12) Uani 1 1 d . . .
H16 H 0.6182 0.3679 0.9053 0.045 Uiso 1 1 calc R . .
C17 C 0.7169(3) 0.40518(18) 0.9194(3) 0.0320(11) Uani 1 1 d . . .
C18 C 0.7110(3) 0.43724(19) 0.8652(3) 0.0350(11) Uani 1 1 d . . .
C19 C 0.7670(3) 0.47019(18) 0.8573(3) 0.0353(11) Uani 1 1 d . . .
H19 H 0.7639 0.4921 0.8217 0.042 Uiso 1 1 calc R . .
C20 C 0.8264(3) 0.47059(19) 0.9013(3) 0.0359(12) Uani 1 1 d . . .
H20 H 0.8636 0.4922 0.8942 0.043 Uiso 1 1 calc R . .
C21 C 0.6349(4) 0.4748(2) 0.7803(3) 0.0468(14) Uani 1 1 d . . .
H21A H 0.6691 0.4759 0.7443 0.056 Uiso 1 1 calc R . .
H21B H 0.6394 0.5044 0.8061 0.056 Uiso 1 1 calc R . .
C22 C 0.5610(4) 0.4704(2) 0.7504(4) 0.0515(16) Uani 1 1 d . . .
H22A H 0.5291 0.4590 0.7847 0.062 Uiso 1 1 calc R . .
H22B H 0.5439 0.5017 0.7352 0.062 Uiso 1 1 calc R . .
C23 C 0.4893(4) 0.4378(3) 0.6619(5) 0.066(2) Uani 1 1 d . . .
H23A H 0.4806 0.4681 0.6385 0.079 Uiso 1 1 calc R . .
H23B H 0.4527 0.4338 0.6952 0.079 Uiso 1 1 calc R . .
C24 C 0.4849(4) 0.3970(3) 0.6115(4) 0.0636(19) Uani 1 1 d . . .
H24A H 0.4855 0.3669 0.6361 0.076 Uiso 1 1 calc R . .
H24B H 0.4395 0.3991 0.5856 0.076 Uiso 1 1 calc R . .
C25 C 0.5422(4) 0.4341(3) 0.5194(4) 0.0621(19) Uani 1 1 d . . .
H25A H 0.5458 0.4648 0.5428 0.074 Uiso 1 1 calc R . .
H25B H 0.4978 0.4339 0.4917 0.074 Uiso 1 1 calc R . .
C26 C 0.6051(4) 0.4279(3) 0.4752(4) 0.0611(18) Uani 1 1 d . . .
H26A H 0.6021 0.3967 0.4534 0.073 Uiso 1 1 calc R . .
H26B H 0.6032 0.4522 0.4399 0.073 Uiso 1 1 calc R . .
C27 C 0.6906(4) 0.4769(2) 0.5349(4) 0.0517(16) Uani 1 1 d . . .
H27A H 0.6585 0.4870 0.5698 0.062 Uiso 1 1 calc R . .
H27B H 0.6850 0.4992 0.4971 0.062 Uiso 1 1 calc R . .
C28 C 0.7649(4) 0.4784(2) 0.5619(4) 0.0537(16) Uani 1 1 d . . .
H28A H 0.7964 0.4642 0.5292 0.064 Uiso 1 1 calc R . .
H28B H 0.7795 0.5115 0.5689 0.064 Uiso 1 1 calc R . .
C29 C 0.8406(3) 0.45644(19) 0.6551(3) 0.0363(12) Uani 1 1 d . . .
C30 C 0.8937(3) 0.42364(18) 0.6413(3) 0.0334(11) Uani 1 1 d . . .
C31 C 0.8873(3) 0.37994(18) 0.5933(3) 0.0329(11) Uani 1 1 d . . .
H31 H 0.8391 0.3767 0.5716 0.039 Uiso 1 1 calc R . .
C32 C 0.9093(3) 0.33627(17) 0.6356(2) 0.0295(10) Uani 1 1 d . . .
C33 C 0.8691(3) 0.29487(19) 0.6448(3) 0.0356(11) Uani 1 1 d . . .
H33 H 0.8246 0.2906 0.6221 0.043 Uiso 1 1 calc R . .
C34 C 0.8977(3) 0.25958(19) 0.6892(3) 0.0375(12) Uani 1 1 d . . .
H34 H 0.8713 0.2317 0.6960 0.045 Uiso 1 1 calc R . .
C35 C 0.9621(4) 0.26503(19) 0.7222(3) 0.0406(13) Uani 1 1 d . . .
H35 H 0.9785 0.2416 0.7527 0.049 Uiso 1 1 calc R . .
C36 C 1.0049(3) 0.30576(19) 0.7113(3) 0.0359(11) Uani 1 1 d . . .
H36 H 1.0501 0.3090 0.7329 0.043 Uiso 1 1 calc R . .
C37 C 0.9778(3) 0.34102(17) 0.6674(3) 0.0312(11) Uani 1 1 d . . .
C38 C 0.9449(3) 0.38795(18) 0.5426(3) 0.0333(11) Uani 1 1 d . . .
C39 C 0.9356(3) 0.39078(19) 0.4726(3) 0.0364(12) Uani 1 1 d . . .
H39 H 0.8899 0.3870 0.4521 0.044 Uiso 1 1 calc R . .
C40 C 0.9952(4) 0.3993(2) 0.4323(3) 0.0428(13) Uani 1 1 d . . .
H40 H 0.9892 0.4013 0.3853 0.051 Uiso 1 1 calc R . .
C41 C 1.0618(4) 0.4045(2) 0.4633(3) 0.0467(15) Uani 1 1 d . . .
H41 H 1.1010 0.4102 0.4365 0.056 Uiso 1 1 calc R . .
C42 C 1.0735(3) 0.4017(2) 0.5341(3) 0.0391(12) Uani 1 1 d . . .
H42 H 1.1193 0.4058 0.5542 0.047 Uiso 1 1 calc R . .
C43 C 1.0139(3) 0.39255(18) 0.5734(3) 0.0348(11) Uani 1 1 d . . .
C44 C 1.0150(3) 0.38864(17) 0.6512(3) 0.0309(11) Uani 1 1 d . . .
H44 H 1.0633 0.3918 0.6727 0.037 Uiso 1 1 calc R . .
C45 C 0.9619(3) 0.42766(17) 0.6731(2) 0.0293(10) Uani 1 1 d . . .
C46 C 0.9769(3) 0.46354(18) 0.7207(3) 0.0331(11) Uani 1 1 d . . .
C47 C 0.9235(3) 0.4975(2) 0.7337(3) 0.0402(12) Uani 1 1 d . . .
H47 H 0.9327 0.5221 0.7648 0.048 Uiso 1 1 calc R . .
C48 C 0.8585(4) 0.49391(19) 0.7006(3) 0.0442(14) Uani 1 1 d . . .
H48 H 0.8240 0.5173 0.7082 0.053 Uiso 1 1 calc R . .
C49 C 1.0700(5) 0.5071(2) 0.7817(4) 0.0583(18) Uani 1 1 d . . .
H49A H 1.0384 0.5192 0.8159 0.070 Uiso 1 1 calc R . .
H49B H 1.0723 0.5308 0.7458 0.070 Uiso 1 1 calc R . .
C50 C 1.1449(4) 0.4976(2) 0.8131(4) 0.0539(17) Uani 1 1 d . . .
H50A H 1.1704 0.4752 0.7851 0.065 Uiso 1 1 calc R . .
H50B H 1.1722 0.5273 0.8158 0.065 Uiso 1 1 calc R . .
C51 C 1.2063(4) 0.4757(3) 0.9147(3) 0.0530(16) Uani 1 1 d . . .
H51A H 1.2313 0.5061 0.9114 0.064 Uiso 1 1 calc R . .
H51B H 1.2357 0.4510 0.8948 0.064 Uiso 1 1 calc R . .
C52 C 1.1949(4) 0.4641(3) 0.9883(4) 0.0590(18) Uani 1 1 d . . .
H52A H 1.2397 0.4682 1.0147 0.071 Uiso 1 1 calc R . .
H52B H 1.1594 0.4858 1.0061 0.071 Uiso 1 1 calc R . .
C53 C 1.1573(4) 0.4019(2) 1.0612(3) 0.0477(14) Uani 1 1 d . . .
H53A H 1.2020 0.4040 1.0885 0.057 Uiso 1 1 calc R . .
H53B H 1.1423 0.3686 1.0605 0.057 Uiso 1 1 calc R . .
C54 C 1.1007(4) 0.4314(2) 1.0947(3) 0.0481(14) Uani 1 1 d . . .
H54A H 1.0889 0.4171 1.1378 0.058 Uiso 1 1 calc R . .
H54B H 1.1180 0.4638 1.1030 0.058 Uiso 1 1 calc R . .
C55 C 0.9911(3) 0.4714(2) 1.0602(3) 0.0460(14) Uani 1 1 d . . .
H55A H 1.0187 0.5008 1.0658 0.055 Uiso 1 1 calc R . .
H55B H 0.9651 0.4661 1.1013 0.055 Uiso 1 1 calc R . .
C56 C 0.9399(3) 0.4759(2) 1.0016(3) 0.0427(13) Uani 1 1 d . . .
H56A H 0.9153 0.5066 1.0032 0.051 Uiso 1 1 calc R . .
H56B H 0.9655 0.4743 0.9598 0.051 Uiso 1 1 calc R . .
C57 C 1.1836(3) 0.2934(2) 0.6409(3) 0.0335(11) Uani 1 1 d . . .
H57 H 1.2081 0.3225 0.6446 0.040 Uiso 1 1 calc R . .
C58 C 1.1296(3) 0.28762(18) 0.5913(3) 0.0345(11) Uani 1 1 d . . .
H58 H 1.1183 0.3128 0.5617 0.041 Uiso 1 1 calc R . .
C59 C 1.0923(3) 0.2448(2) 0.5852(3) 0.0328(11) Uani 1 1 d . . .
C60 C 1.1168(3) 0.20656(19) 0.6270(3) 0.0368(12) Uani 1 1 d . . .
H60 H 1.0961 0.1763 0.6218 0.044 Uiso 1 1 calc R . .
C61 C 1.1711(3) 0.2139(2) 0.6753(3) 0.0406(13) Uani 1 1 d . . .
H61 H 1.1873 0.1885 0.7025 0.049 Uiso 1 1 calc R . .
C62 C 1.0252(3) 0.2397(2) 0.5411(3) 0.0336(11) Uani 1 1 d . . .
C63 C 1.0086(3) 0.2722(2) 0.4897(3) 0.0353(11) Uani 1 1 d . . .
H63 H 1.0412 0.2964 0.4799 0.042 Uiso 1 1 calc R . .
C64 C 0.9441(3) 0.2689(2) 0.4530(3) 0.0371(12) Uani 1 1 d . . .
H64 H 0.9328 0.2907 0.4184 0.045 Uiso 1 1 calc R . .
C65 C 0.9124(3) 0.2017(2) 0.5166(3) 0.0402(12) Uani 1 1 d . . .
H65 H 0.8796 0.1774 0.5250 0.048 Uiso 1 1 calc R . .
C66 C 0.9761(3) 0.20423(19) 0.5547(3) 0.0344(11) Uani 1 1 d . . .
H66 H 0.9859 0.1822 0.5893 0.041 Uiso 1 1 calc R . .
C67 C 0.8246(3) 0.2315(2) 0.4309(3) 0.0363(12) Uani 1 1 d . . .
H67A H 0.8248 0.2516 0.3907 0.044 Uiso 1 1 calc R . .
H67B H 0.8143 0.1988 0.4167 0.044 Uiso 1 1 calc R . .
C68 C 0.7679(3) 0.2486(2) 0.4771(3) 0.0331(11) Uani 1 1 d . . .
C69 C 0.7294(3) 0.2167(2) 0.5175(3) 0.0388(12) Uani 1 1 d . . .
H69 H 0.7373 0.1838 0.5140 0.047 Uiso 1 1 calc R . .
C70 C 0.6803(3) 0.2335(2) 0.5624(3) 0.0388(12) Uani 1 1 d . . .
H70 H 0.6565 0.2120 0.5897 0.047 Uiso 1 1 calc R . .
C71 C 0.6656(3) 0.28257(19) 0.5674(3) 0.0340(11) Uani 1 1 d . . .
C72 C 0.7010(3) 0.3145(2) 0.5256(3) 0.0376(12) Uani 1 1 d . . .
H72 H 0.6908 0.3471 0.5278 0.045 Uiso 1 1 calc R . .
C73 C 0.7517(3) 0.29800(19) 0.4806(3) 0.0329(11) Uani 1 1 d . . .
H73 H 0.7748 0.3197 0.4529 0.040 Uiso 1 1 calc R . .
C74 C 0.6180(3) 0.3020(2) 0.6212(3) 0.0422(13) Uani 1 1 d . . .
H74A H 0.5927 0.3305 0.6047 0.051 Uiso 1 1 calc R . .
H74B H 0.5826 0.2782 0.6331 0.051 Uiso 1 1 calc R . .
C75 C 0.6883(3) 0.27993(19) 0.7246(3) 0.0381(12) Uani 1 1 d . . .
H75 H 0.6669 0.2497 0.7219 0.046 Uiso 1 1 calc R . .
C76 C 0.7413(3) 0.28757(19) 0.7721(3) 0.0366(12) Uani 1 1 d . . .
H76 H 0.7564 0.2628 0.8010 0.044 Uiso 1 1 calc R . .
C77 C 0.7737(3) 0.33264(18) 0.7777(3) 0.0327(11) Uani 1 1 d . . .
C78 C 0.7449(3) 0.36938(18) 0.7353(3) 0.0350(11) Uani 1 1 d . . .
H78 H 0.7628 0.4005 0.7397 0.042 Uiso 1 1 calc R . .
C79 C 0.6913(3) 0.35980(19) 0.6881(3) 0.0367(12) Uani 1 1 d . . .
H79 H 0.6725 0.3843 0.6605 0.044 Uiso 1 1 calc R . .
C80 C 0.8401(3) 0.34012(19) 0.8217(3) 0.0336(11) Uani 1 1 d . . .
C81 C 0.8603(3) 0.30699(19) 0.8719(3) 0.0384(12) Uani 1 1 d . . .
H81 H 0.8302 0.2812 0.8809 0.046 Uiso 1 1 calc R . .
C82 C 0.9244(3) 0.3124(2) 0.9079(3) 0.0390(12) Uani 1 1 d . . .
H82 H 0.9368 0.2905 0.9421 0.047 Uiso 1 1 calc R . .
C83 C 0.9510(3) 0.38229(19) 0.8471(3) 0.0356(12) Uani 1 1 d . . .
H83 H 0.9819 0.4077 0.8387 0.043 Uiso 1 1 calc R . .
C84 C 0.8872(3) 0.37839(18) 0.8118(3) 0.0368(12) Uani 1 1 d . . .
H84 H 0.8743 0.4019 0.7800 0.044 Uiso 1 1 calc R . .
C85 C 1.0426(3) 0.3516(2) 0.9290(3) 0.0433(13) Uani 1 1 d . . .
H85A H 1.0426 0.3345 0.9719 0.052 Uiso 1 1 calc R . .
H85B H 1.0545 0.3849 0.9385 0.052 Uiso 1 1 calc R . .
C86 C 1.0987(3) 0.3300(2) 0.8843(3) 0.0368(12) Uani 1 1 d . . .
C87 C 1.1428(3) 0.35843(19) 0.8487(3) 0.0399(12) Uani 1 1 d . . .
H87 H 1.1396 0.3916 0.8530 0.048 Uiso 1 1 calc R . .
C88 C 1.1935(3) 0.3385(2) 0.8053(3) 0.0404(12) Uani 1 1 d . . .
H88 H 1.2237 0.3585 0.7817 0.048 Uiso 1 1 calc R . .
C89 C 1.1984(3) 0.2894(2) 0.7979(3) 0.0346(11) Uani 1 1 d . . .
C90 C 1.1540(3) 0.2599(2) 0.8345(3) 0.0395(12) Uani 1 1 d . . .
H90 H 1.1575 0.2267 0.8300 0.047 Uiso 1 1 calc R . .
C91 C 1.1041(4) 0.2794(2) 0.8780(3) 0.0418(13) Uani 1 1 d . . .
H91 H 1.0747 0.2594 0.9026 0.050 Uiso 1 1 calc R . .
C92 C 1.2471(3) 0.2680(2) 0.7460(3) 0.0419(13) Uani 1 1 d . . .
H92A H 1.2850 0.2904 0.7355 0.050 Uiso 1 1 calc R . .
H92B H 1.2692 0.2387 0.7635 0.050 Uiso 1 1 calc R . .
N5 N 0.9898(4) 0.2958(3) 0.0748(3) 0.079(2) Uani 1 1 d DU . .
C93 C 0.9781(4) 0.3127(3) 0.1247(4) 0.067(2) Uani 1 1 d DU . .
C94 C 0.9635(6) 0.3322(5) 0.1936(5) 0.101(3) Uani 1 1 d DU . .
H94A H 0.9602 0.3060 0.2252 0.151 Uiso 1 1 d R . .
H94B H 0.9189 0.3497 0.1916 0.151 Uiso 1 1 d R . .
H94C H 1.0021 0.3532 0.2084 0.151 Uiso 1 1 d R . .
N6 N 0.4833(9) 0.3536(6) 0.2098(7) 0.086(4) Uani 0.50 1 d PDU . .
C95 C 0.5143(8) 0.3638(6) 0.2575(7) 0.064(4) Uani 0.50 1 d PDU . .
C96 C 0.5483(9) 0.3790(7) 0.3240(7) 0.083(5) Uani 0.50 1 d PDU . .
H96A H 0.5128 0.3934 0.3517 0.125 Uiso 0.50 1 d PR . .
H96B H 0.5859 0.4018 0.3164 0.125 Uiso 0.50 1 d PR . .
H96C H 0.5684 0.3513 0.3467 0.125 Uiso 0.50 1 d PR . .
N7 N 0.9420(7) 0.1933(4) 0.9174(9) 0.078(4) Uani 0.50 1 d PDU . .
C97 C 0.9025(7) 0.1639(4) 0.9230(8) 0.055(3) Uani 0.50 1 d PDU . .
C98 C 0.8498(6) 0.1234(4) 0.9342(7) 0.050(3) Uani 0.50 1 d PDU . .
H98A H 0.8690 0.0941 0.9167 0.076 Uiso 0.50 1 d PR . .
H98B H 0.8046 0.1305 0.9110 0.076 Uiso 0.50 1 d PR . .
H98C H 0.8427 0.1200 0.9819 0.076 Uiso 0.50 1 d PR . .

loop_
_atom_site_aniso_label
_atom_site_aniso_U_11
_atom_site_aniso_U_22
_atom_site_aniso_U_33
_atom_site_aniso_U_23
_atom_site_aniso_U_13
_atom_site_aniso_U_12
P1 0.0851(13) 0.0358(8) 0.0462(9) -0.0030(7) -0.0027(9) 0.0118(8)
P2 0.0461(8) 0.0297(7) 0.0339(7) 0.0033(5) 0.0008(6) -0.0049(6)
P3 0.0741(13) 0.0710(13) 0.0534(11) -0.0202(9) 0.0226(10) 0.0007(10)
P4 0.0426(9) 0.0573(10) 0.0766(13) -0.0061(9) -0.0063(8) 0.0020(8)
F1 0.100(4) 0.052(2) 0.074(3) -0.003(2) 0.023(3) -0.003(2)
F2 0.085(4) 0.064(3) 0.137(5) -0.030(3) -0.015(3) 0.021(3)
F3 0.130(4) 0.041(2) 0.067(3) 0.0109(18) -0.003(3) 0.003(2)
F4 0.087(3) 0.047(2) 0.069(3) -0.0101(18) 0.010(2) 0.019(2)
F5 0.114(4) 0.051(2) 0.050(2) -0.0124(17) -0.010(2) 0.023(2)
F6 0.099(4) 0.062(3) 0.065(3) -0.018(2) -0.022(3) 0.015(2)
F7 0.070(3) 0.072(3) 0.064(3) 0.024(2) -0.009(2) -0.037(2)
F8 0.087(3) 0.0445(19) 0.0365(19) -0.0054(15) 0.0003(19) 0.0032(19)
F9 0.075(3) 0.0325(17) 0.0463(19) 0.0003(14) -0.0072(18) 0.0057(16)
F10 0.054(2) 0.047(2) 0.064(2) -0.0043(17) 0.0070(18) -0.0184(16)
F11 0.060(2) 0.059(2) 0.0408(19) -0.0011(16) 0.0005(17) 0.0107(18)
F12 0.063(2) 0.046(2) 0.048(2) 0.0117(16) 0.0019(17) 0.0121(17)
F13 0.061(5) 0.065(5) 0.060(5) -0.010(4) 0.023(4) 0.012(4)
F14 0.068(6) 0.085(7) 0.074(6) -0.022(5) -0.013(4) 0.012(5)
F15 0.116(6) 0.069(5) 0.067(5) -0.029(4) 0.003(4) 0.024(4)
F16 0.096(6) 0.082(5) 0.071(5) -0.020(4) 0.002(5) 0.006(5)
F17 0.063(5) 0.093(5) 0.089(5) 0.001(5) 0.011(4) 0.007(4)
F18 0.068(5) 0.117(6) 0.102(6) -0.018(5) 0.030(5) -0.008(5)
F13' 0.077(5) 0.098(6) 0.084(5) -0.010(5) -0.004(4) -0.017(5)
F14' 0.078(6) 0.060(5) 0.058(5) -0.006(4) 0.016(4) -0.010(5)
F15' 0.140(7) 0.130(7) 0.117(7) -0.019(6) 0.006(6) -0.033(6)
F16' 0.095(6) 0.100(6) 0.067(5) 0.002(4) 0.029(5) 0.012(5)
F17' 0.118(7) 0.129(7) 0.114(7) 0.002(6) 0.030(6) 0.014(6)
F18' 0.064(6) 0.125(7) 0.083(6) 0.003(6) 0.008(5) 0.018(5)
F19 0.051(2) 0.065(3) 0.077(3) -0.003(2) 0.001(2) 0.0035(19)
F20 0.059(3) 0.057(3) 0.296(11) 0.000(5) 0.012(5) -0.006(2)
F21 0.092(4) 0.112(4) 0.082(4) -0.010(3) -0.021(3) 0.022(3)
F22 0.049(3) 0.085(3) 0.130(5) -0.016(3) 0.009(3) 0.006(2)
F23 0.071(3) 0.078(3) 0.134(5) -0.047(3) 0.013(3) -0.021(3)
F24 0.081(4) 0.261(10) 0.085(4) 0.043(5) 0.023(3) 0.062(5)
O1 0.049(2) 0.040(2) 0.041(2) 0.0125(16) 0.0030(18) -0.0010(18)
O2 0.043(3) 0.071(3) 0.060(3) 0.012(2) -0.005(2) 0.009(2)
O3 0.049(3) 0.065(3) 0.065(3) 0.010(2) 0.004(2) 0.000(2)
O4 0.056(3) 0.047(2) 0.056(3) 0.0010(19) -0.001(2) 0.001(2)
O5 0.046(2) 0.034(2) 0.058(3) 0.0159(18) 0.004(2) 0.0040(17)
O6 0.052(2) 0.0303(19) 0.040(2) -0.0066(15) -0.0005(18) -0.0016(17)
O7 0.063(3) 0.044(2) 0.043(2) -0.0001(18) 0.002(2) -0.007(2)
O8 0.056(3) 0.050(2) 0.040(2) -0.0076(18) 0.0049(19) 0.002(2)
O9 0.040(2) 0.037(2) 0.053(2) -0.0109(17) -0.0031(18) 0.0066(16)
O10 0.043(2) 0.0337(19) 0.044(2) 0.0038(15) -0.0002(17) -0.0083(16)
N1 0.031(2) 0.044(3) 0.034(2) -0.0073(19) -0.0019(19) 0.0087(19)
N2 0.035(2) 0.037(2) 0.025(2) -0.0030(17) 0.0017(18) 0.0058(18)
N3 0.045(3) 0.034(2) 0.031(2) 0.0001(17) 0.016(2) -0.0041(19)
N4 0.049(3) 0.032(2) 0.028(2) -0.0024(17) 0.005(2) 0.0051(19)
C1 0.039(3) 0.025(2) 0.041(3) -0.004(2) 0.006(2) -0.003(2)
C2 0.044(3) 0.025(2) 0.030(3) -0.0017(19) 0.009(2) -0.001(2)
C3 0.043(3) 0.031(3) 0.031(3) 0.002(2) 0.002(2) -0.003(2)
C4 0.042(3) 0.033(3) 0.028(3) -0.004(2) 0.010(2) -0.008(2)
C5 0.049(3) 0.039(3) 0.032(3) 0.007(2) 0.010(2) -0.003(2)
C6 0.057(4) 0.028(3) 0.040(3) 0.002(2) 0.013(3) -0.003(2)
C7 0.058(4) 0.033(3) 0.043(3) -0.004(2) 0.023(3) -0.005(2)
C8 0.048(3) 0.042(3) 0.025(3) -0.003(2) 0.012(2) -0.012(2)
C9 0.048(3) 0.032(3) 0.028(3) 0.000(2) 0.010(2) -0.005(2)
C10 0.050(3) 0.025(2) 0.028(3) 0.0058(19) 0.006(2) -0.005(2)
C11 0.058(4) 0.029(3) 0.035(3) 0.000(2) 0.011(3) -0.003(2)
C12 0.065(4) 0.039(3) 0.046(3) -0.007(3) 0.024(3) -0.004(3)
C13 0.063(4) 0.033(3) 0.070(5) 0.005(3) 0.027(4) 0.010(3)
C14 0.042(3) 0.038(3) 0.049(3) 0.007(2) 0.010(3) -0.003(2)
C15 0.045(3) 0.024(2) 0.033(3) 0.0001(19) 0.005(2) -0.009(2)
C16 0.045(3) 0.031(3) 0.037(3) 0.004(2) 0.005(2) -0.005(2)
C17 0.039(3) 0.029(2) 0.029(3) 0.0016(19) 0.008(2) -0.003(2)
C18 0.046(3) 0.032(3) 0.027(3) 0.002(2) 0.005(2) 0.000(2)
C19 0.045(3) 0.029(2) 0.033(3) 0.006(2) 0.011(2) -0.002(2)
C20 0.036(3) 0.030(3) 0.043(3) 0.000(2) 0.014(2) 0.001(2)
C21 0.055(4) 0.039(3) 0.046(3) 0.016(2) 0.000(3) -0.001(3)
C22 0.050(4) 0.047(3) 0.058(4) 0.017(3) 0.010(3) 0.004(3)
C23 0.054(4) 0.062(4) 0.079(5) 0.017(4) -0.017(4) -0.007(3)
C24 0.050(4) 0.071(5) 0.069(5) 0.003(4) 0.004(4) 0.006(3)
C25 0.054(4) 0.063(4) 0.067(5) 0.007(3) -0.017(4) 0.002(3)
C26 0.073(5) 0.059(4) 0.051(4) 0.007(3) -0.001(4) -0.004(4)
C27 0.059(4) 0.033(3) 0.063(4) 0.012(3) -0.005(3) 0.001(3)
C28 0.065(4) 0.041(3) 0.055(4) 0.022(3) 0.000(3) 0.001(3)
C29 0.033(3) 0.031(3) 0.046(3) 0.014(2) 0.010(2) 0.005(2)
C30 0.042(3) 0.027(2) 0.032(3) 0.004(2) 0.008(2) 0.002(2)
C31 0.033(3) 0.029(2) 0.036(3) 0.000(2) 0.001(2) 0.000(2)
C32 0.035(3) 0.028(2) 0.025(2) -0.0001(18) 0.004(2) 0.0057(19)
C33 0.041(3) 0.034(3) 0.032(3) -0.003(2) 0.003(2) 0.002(2)
C34 0.049(3) 0.025(2) 0.039(3) -0.002(2) 0.015(2) 0.002(2)
C35 0.059(4) 0.030(3) 0.033(3) -0.002(2) 0.004(3) 0.013(2)
C36 0.043(3) 0.034(3) 0.031(3) -0.002(2) 0.006(2) 0.005(2)
C37 0.042(3) 0.025(2) 0.028(2) -0.0045(18) 0.005(2) 0.004(2)
C38 0.047(3) 0.026(2) 0.026(3) 0.0010(18) 0.005(2) -0.001(2)
C39 0.043(3) 0.033(3) 0.033(3) 0.001(2) -0.002(2) 0.000(2)
C40 0.062(4) 0.035(3) 0.031(3) 0.003(2) 0.002(3) -0.002(3)
C41 0.060(4) 0.042(3) 0.039(3) 0.001(2) 0.024(3) -0.005(3)
C42 0.042(3) 0.037(3) 0.039(3) 0.003(2) 0.008(2) 0.000(2)
C43 0.043(3) 0.027(2) 0.034(3) -0.004(2) 0.007(2) 0.000(2)
C44 0.034(3) 0.028(2) 0.030(3) -0.0043(19) 0.001(2) 0.006(2)
C45 0.037(3) 0.026(2) 0.025(2) 0.0014(18) 0.007(2) 0.0032(19)
C46 0.043(3) 0.025(2) 0.032(3) -0.0014(19) 0.005(2) 0.000(2)
C47 0.053(3) 0.033(3) 0.036(3) 0.000(2) 0.011(3) -0.003(2)
C48 0.062(4) 0.026(3) 0.046(3) 0.005(2) 0.028(3) 0.006(2)
C49 0.085(5) 0.035(3) 0.055(4) 0.002(3) -0.010(4) -0.020(3)
C50 0.067(4) 0.041(3) 0.053(4) 0.010(3) -0.006(3) -0.022(3)
C51 0.049(4) 0.061(4) 0.048(4) -0.006(3) -0.006(3) -0.009(3)
C52 0.057(4) 0.061(4) 0.059(4) -0.011(3) 0.002(3) -0.015(3)
C53 0.052(4) 0.048(3) 0.043(3) 0.003(3) 0.001(3) 0.003(3)
C54 0.052(4) 0.049(3) 0.043(3) -0.005(3) 0.000(3) -0.002(3)
C55 0.045(3) 0.039(3) 0.055(4) -0.011(3) 0.011(3) -0.003(2)
C56 0.043(3) 0.027(3) 0.059(4) -0.003(2) 0.009(3) -0.003(2)
C57 0.026(2) 0.038(3) 0.036(3) -0.005(2) 0.000(2) 0.008(2)
C58 0.040(3) 0.030(2) 0.034(3) -0.003(2) 0.003(2) 0.006(2)
C59 0.032(3) 0.043(3) 0.023(2) -0.006(2) 0.002(2) 0.007(2)
C60 0.042(3) 0.031(3) 0.036(3) -0.008(2) -0.007(2) 0.004(2)
C61 0.045(3) 0.033(3) 0.044(3) -0.004(2) -0.002(3) 0.011(2)
C62 0.038(3) 0.041(3) 0.022(2) -0.003(2) -0.002(2) 0.008(2)
C63 0.039(3) 0.038(3) 0.029(3) -0.002(2) 0.001(2) 0.004(2)
C64 0.038(3) 0.040(3) 0.033(3) 0.000(2) 0.001(2) 0.007(2)
C65 0.043(3) 0.036(3) 0.041(3) 0.004(2) 0.007(3) -0.001(2)
C66 0.032(3) 0.037(3) 0.033(3) 0.004(2) -0.001(2) 0.009(2)
C67 0.035(3) 0.042(3) 0.032(3) -0.004(2) -0.001(2) 0.001(2)
C68 0.031(3) 0.042(3) 0.026(3) -0.002(2) -0.001(2) -0.001(2)
C69 0.044(3) 0.033(3) 0.040(3) 0.002(2) 0.006(2) -0.002(2)
C70 0.042(3) 0.034(3) 0.040(3) 0.004(2) 0.003(2) -0.011(2)
C71 0.032(3) 0.034(3) 0.035(3) -0.001(2) -0.001(2) -0.001(2)
C72 0.039(3) 0.034(3) 0.039(3) 0.002(2) 0.003(2) -0.002(2)
C73 0.035(3) 0.033(3) 0.031(3) 0.004(2) 0.004(2) -0.003(2)
C74 0.042(3) 0.040(3) 0.045(3) 0.000(2) 0.009(3) -0.010(2)
C75 0.048(3) 0.026(2) 0.042(3) -0.002(2) 0.016(3) -0.006(2)
C76 0.053(3) 0.026(2) 0.032(3) 0.0016(19) 0.014(2) -0.007(2)
C77 0.041(3) 0.031(3) 0.027(2) -0.0013(19) 0.011(2) 0.001(2)
C78 0.047(3) 0.022(2) 0.037(3) -0.001(2) 0.015(2) 0.002(2)
C79 0.045(3) 0.031(3) 0.036(3) 0.004(2) 0.009(2) -0.002(2)
C80 0.042(3) 0.034(3) 0.026(3) -0.0041(19) 0.014(2) 0.004(2)
C81 0.051(3) 0.034(3) 0.031(3) 0.007(2) 0.013(2) 0.001(2)
C82 0.049(3) 0.037(3) 0.032(3) 0.006(2) 0.009(2) 0.002(2)
C83 0.047(3) 0.032(3) 0.029(3) -0.004(2) 0.014(2) -0.003(2)
C84 0.051(3) 0.025(2) 0.035(3) -0.001(2) 0.011(2) 0.002(2)
C85 0.056(4) 0.047(3) 0.028(3) -0.004(2) 0.003(3) 0.009(3)
C86 0.043(3) 0.042(3) 0.024(3) -0.003(2) -0.006(2) 0.005(2)
C87 0.050(3) 0.030(3) 0.039(3) -0.005(2) -0.001(3) 0.004(2)
C88 0.046(3) 0.042(3) 0.033(3) -0.003(2) 0.001(2) -0.003(2)
C89 0.030(3) 0.038(3) 0.035(3) -0.005(2) -0.007(2) 0.009(2)
C90 0.048(3) 0.034(3) 0.036(3) -0.003(2) -0.004(2) 0.008(2)
C91 0.053(3) 0.035(3) 0.037(3) 0.000(2) 0.001(3) 0.003(2)
C92 0.048(3) 0.043(3) 0.034(3) -0.007(2) -0.012(2) 0.009(3)
N5 0.083(5) 0.095(5) 0.058(4) 0.020(4) 0.001(3) 0.002(4)
C93 0.055(4) 0.084(5) 0.061(5) 0.009(4) 0.005(3) -0.004(4)
C94 0.075(5) 0.118(7) 0.111(7) -0.019(6) 0.018(5) 0.002(5)
N6 0.105(8) 0.094(8) 0.062(7) -0.016(6) 0.026(7) -0.020(7)
C95 0.060(7) 0.060(7) 0.073(8) 0.011(6) 0.024(6) -0.023(6)
C96 0.062(8) 0.107(9) 0.082(9) 0.026(7) 0.012(7) 0.015(7)
N7 0.077(7) 0.052(6) 0.107(8) 0.000(6) 0.036(7) 0.015(6)
C97 0.062(7) 0.039(6) 0.064(7) -0.001(5) 0.008(6) 0.020(5)
C98 0.035(5) 0.054(6) 0.061(6) -0.005(5) -0.005(5) 0.023(5)

loop_
_atom_type_symbol
_atom_type_description
_atom_type_scat_dispersion_real
_atom_type_scat_dispersion_imag
_atom_type_scat_source
C C 0.0033 0.0016 'International Tables Vol C Tables 4.2.6.8 and 6.1.1.4'
H H 0.0000 0.0000 'International Tables Vol C Tables 4.2.6.8 and 6.1.1.4'
N N 0.0061 0.0033 'International Tables Vol C Tables 4.2.6.8 and 6.1.1.4'
O O 0.0106 0.0060 'International Tables Vol C Tables 4.2.6.8 and 6.1.1.4'
F F 0.0171 0.0103 'International Tables Vol C Tables 4.2.6.8 and 6.1.1.4'
P P 0.1023 0.0942 'International Tables Vol C Tables 4.2.6.8 and 6.1.1.4'

loop_
_geom_angle_atom_site_label_1
_geom_angle_atom_site_label_2
_geom_angle_atom_site_label_3
_geom_angle
_geom_angle_site_symmetry_1
_geom_angle_site_symmetry_3
_geom_angle_publ_flag
F2 P1 F3 87.4(3) . . ?
F2 P1 F1 93.1(3) . . ?
F3 P1 F1 178.2(3) . . ?
F2 P1 F4 178.1(3) . . ?
F3 P1 F4 90.7(3) . . ?
F1 P1 F4 88.7(3) . . ?
F2 P1 F6 91.5(3) . . ?
F3 P1 F6 90.0(3) . . ?
F1 P1 F6 91.6(3) . . ?
F4 P1 F6 88.8(3) . . ?
F2 P1 F5 90.2(3) . . ?
F3 P1 F5 88.6(3) . . ?
F1 P1 F5 89.7(3) . . ?
F4 P1 F5 89.4(3) . . ?
F6 P1 F5 177.8(3) . . ?
F8 P2 F10 90.3(2) . . ?
F8 P2 F7 90.5(3) . . ?
F10 P2 F7 179.1(3) . . ?
F8 P2 F9 90.7(2) . . ?
F10 P2 F9 89.6(2) . . ?
F7 P2 F9 90.9(2) . . ?
F8 P2 F11 178.2(2) . . ?
F10 P2 F11 88.0(2) . . ?
F7 P2 F11 91.3(2) . . ?
F9 P2 F11 89.7(2) . . ?
F8 P2 F12 90.0(2) . . ?
F10 P2 F12 89.7(2) . . ?
F7 P2 F12 89.8(2) . . ?
F9 P2 F12 179.0(2) . . ?
F11 P2 F12 89.6(2) . . ?
F18 P3 F18' 114.0(8) . . ?
F18 P3 F15' 138.4(8) . . ?
F18' P3 F15' 91.1(6) . . ?
F18 P3 F14 94.7(8) . . ?
F18' P3 F14 98.2(8) . . ?
F15' P3 F14 115.0(9) . . ?
F18 P3 F16' 55.0(7) . . ?
F18' P3 F16' 95.2(8) . . ?
F15' P3 F16' 91.8(9) . . ?
F14 P3 F16' 149.6(8) . . ?
F18 P3 F15 100.8(7) . . ?
F18' P3 F15 142.3(7) . . ?
F15' P3 F15 51.9(7) . . ?
F14 P3 F15 92.9(7) . . ?
F16' P3 F15 93.0(6) . . ?
F18 P3 F14' 113.7(7) . . ?
F18' P3 F14' 93.8(8) . . ?
F15' P3 F14' 96.1(8) . . ?
F14 P3 F14' 19.6(6) . . ?
F16' P3 F14' 167.8(8) . . ?
F15 P3 F14' 84.8(6) . . ?
F18 P3 F16 91.2(7) . . ?
F18' P3 F16 76.1(7) . . ?
F15' P3 F16 61.9(8) . . ?
F14 P3 F16 173.1(7) . . ?
F16' P3 F16 36.4(5) . . ?
F15 P3 F16 89.5(5) . . ?
F14' P3 F16 155.1(7) . . ?
F18 P3 F17' 53.9(7) . . ?
F18' P3 F17' 165.3(8) . . ?
F15' P3 F17' 103.6(9) . . ?
F14 P3 F17' 76.2(8) . . ?
F16' P3 F17' 84.0(7) . . ?
F15 P3 F17' 52.3(7) . . ?
F14' P3 F17' 85.2(8) . . ?
F16 P3 F17' 110.2(7) . . ?
F18 P3 F13 91.4(7) . . ?
F18' P3 F13 24.0(5) . . ?
F15' P3 F13 114.3(7) . . ?
F14 P3 F13 92.9(7) . . ?
F16' P3 F13 88.4(6) . . ?
F15 P3 F13 166.1(7) . . ?
F14' P3 F13 96.6(7) . . ?
F16 P3 F13 83.4(6) . . ?
F17' P3 F13 141.5(8) . . ?
F18 P3 F17 170.2(7) . . ?
F18' P3 F17 57.5(7) . . ?
F15' P3 F17 43.2(6) . . ?
F14 P3 F17 91.5(7) . . ?
F16' P3 F17 118.6(7) . . ?
F15 P3 F17 86.4(7) . . ?
F14' P3 F17 73.3(6) . . ?
F16 P3 F17 82.1(7) . . ?
F17' P3 F17 135.3(7) . . ?
F13 P3 F17 80.8(6) . . ?
F18 P3 F13' 42.1(6) . . ?
F18' P3 F13' 88.2(7) . . ?
F15' P3 F13' 179.3(8) . . ?
F14 P3 F13' 65.2(7) . . ?
F16' P3 F13' 88.2(7) . . ?
F15 P3 F13' 128.8(7) . . ?
F14' P3 F13' 84.0(6) . . ?
F16 P3 F13' 117.9(6) . . ?
F17' P3 F13' 77.1(8) . . ?
F13 P3 F13' 65.0(6) . . ?
F17 P3 F13' 136.2(6) . . ?
F24 P4 F21 178.6(4) . . ?
F24 P4 F23 90.4(5) . . ?
F21 P4 F23 89.7(4) . . ?
F24 P4 F20 90.4(6) . . ?
F21 P4 F20 89.5(5) . . ?
F23 P4 F20 178.2(4) . . ?
F24 P4 F19 90.8(3) . . ?
F21 P4 F19 90.6(3) . . ?
F23 P4 F19 89.2(3) . . ?
F20 P4 F19 89.3(3) . . ?
F24 P4 F22 88.7(4) . . ?
F21 P4 F22 89.9(3) . . ?
F23 P4 F22 90.9(3) . . ?
F20 P4 F22 90.7(3) . . ?
F19 P4 F22 179.5(4) . . ?
C18 O1 C21 117.5(4) . . ?
C22 O2 C23 110.5(6) . . ?
C25 O3 C24 117.1(6) . . ?
C27 O4 C26 115.6(5) . . ?
C29 O5 C28 113.2(5) . . ?
C46 O6 C49 116.3(5) . . ?
C50 O7 C51 111.1(5) . . ?
C52 O8 C53 114.5(5) . . ?
C55 O9 C54 113.6(4) . . ?
C1 O10 C56 117.0(4) . . ?
C57 N1 C61 121.1(5) . . ?
C57 N1 C92 119.0(5) . . ?
C61 N1 C92 119.5(5) . . ?
C65 N2 C64 121.4(5) . . ?
C65 N2 C67 118.7(5) . . ?
C64 N2 C67 119.8(4) . . ?
C75 N3 C79 119.7(5) . . ?
C75 N3 C74 121.0(5) . . ?
C79 N3 C74 119.0(5) . . ?
C82 N4 C83 119.8(5) . . ?
C82 N4 C85 121.4(5) . . ?
C83 N4 C85 118.7(5) . . ?
O10 C1 C20 125.2(5) . . ?
O10 C1 C2 117.6(5) . . ?
C20 C1 C2 117.2(5) . . ?
C17 C2 C1 121.9(5) . . ?
C17 C2 C3 113.3(5) . . ?
C1 C2 C3 124.4(5) . . ?
C4 C3 C10 105.1(4) . . ?
C4 C3 C2 106.9(4) . . ?
C10 C3 C2 103.9(4) . . ?
C4 C3 H3 113.4 . . ?
C10 C3 H3 113.4 . . ?
C2 C3 H3 113.4 . . ?
C5 C4 C9 121.2(5) . . ?
C5 C4 C3 126.6(5) . . ?
C9 C4 C3 112.1(5) . . ?
C4 C5 C6 118.5(6) . . ?
C4 C5 H5 120.7 . . ?
C6 C5 H5 120.7 . . ?
C7 C6 C5 120.6(5) . . ?
C7 C6 H6 119.7 . . ?
C5 C6 H6 119.7 . . ?
C6 C7 C8 122.3(5) . . ?
C6 C7 H7 118.8 . . ?
C8 C7 H7 118.8 . . ?
C9 C8 C7 117.3(5) . . ?
C9 C8 H8 121.4 . . ?
C7 C8 H8 121.4 . . ?
C8 C9 C4 120.0(5) . . ?
C8 C9 C16 125.9(5) . . ?
C4 C9 C16 114.1(5) . . ?
C15 C10 C11 120.9(5) . . ?
C15 C10 C3 114.3(5) . . ?
C11 C10 C3 124.8(5) . . ?
C12 C11 C10 118.6(6) . . ?
C12 C11 H11 120.7 . . ?
C10 C11 H11 120.7 . . ?
C11 C12 C13 120.4(6) . . ?
C11 C12 H12 119.8 . . ?
C13 C12 H12 119.8 . . ?
C12 C13 C14 120.2(6) . . ?
C12 C13 H13 119.9 . . ?
C14 C13 H13 119.9 . . ?
C15 C14 C13 119.6(6) . . ?
C15 C14 H14 120.2 . . ?
C13 C14 H14 120.2 . . ?
C14 C15 C10 120.3(5) . . ?
C14 C15 C16 127.4(5) . . ?
C10 C15 C16 112.3(5) . . ?
C17 C16 C9 107.9(5) . . ?
C17 C16 C15 103.0(4) . . ?
C9 C16 C15 104.5(4) . . ?
C17 C16 H16 113.5 . . ?
C9 C16 H16 113.5 . . ?
C15 C16 H16 113.5 . . ?
C2 C17 C18 120.5(5) . . ?
C2 C17 C16 114.3(4) . . ?
C18 C17 C16 124.9(5) . . ?
O1 C18 C17 117.7(5) . . ?
O1 C18 C19 124.2(5) . . ?
C17 C18 C19 118.1(5) . . ?
C20 C19 C18 121.0(5) . . ?
C20 C19 H19 119.5 . . ?
C18 C19 H19 119.5 . . ?
C19 C20 C1 121.3(5) . . ?
C19 C20 H20 119.4 . . ?
C1 C20 H20 119.4 . . ?
O1 C21 C22 109.7(5) . . ?
O1 C21 H21A 109.7 . . ?
C22 C21 H21A 109.7 . . ?
O1 C21 H21B 109.7 . . ?
C22 C21 H21B 109.7 . . ?
H21A C21 H21B 108.2 . . ?
O2 C22 C21 110.5(6) . . ?
O2 C22 H22A 109.6 . . ?
C21 C22 H22A 109.6 . . ?
O2 C22 H22B 109.6 . . ?
C21 C22 H22B 109.6 . . ?
H22A C22 H22B 108.1 . . ?
O2 C23 C24 109.4(7) . . ?
O2 C23 H23A 109.8 . . ?
C24 C23 H23A 109.8 . . ?
O2 C23 H23B 109.8 . . ?
C24 C23 H23B 109.8 . . ?
H23A C23 H23B 108.2 . . ?
O3 C24 C23 113.2(7) . . ?
O3 C24 H24A 108.9 . . ?
C23 C24 H24A 108.9 . . ?
O3 C24 H24B 108.9 . . ?
C23 C24 H24B 108.9 . . ?
H24A C24 H24B 107.8 . . ?
O3 C25 C26 109.6(6) . . ?
O3 C25 H25A 109.7 . . ?
C26 C25 H25A 109.7 . . ?
O3 C25 H25B 109.7 . . ?
C26 C25 H25B 109.7 . . ?
H25A C25 H25B 108.2 . . ?
O4 C26 C25 111.7(6) . . ?
O4 C26 H26A 109.3 . . ?
C25 C26 H26A 109.3 . . ?
O4 C26 H26B 109.3 . . ?
C25 C26 H26B 109.3 . . ?
H26A C26 H26B 107.9 . . ?
O4 C27 C28 111.1(5) . . ?
O4 C27 H27A 109.4 . . ?
C28 C27 H27A 109.4 . . ?
O4 C27 H27B 109.4 . . ?
C28 C27 H27B 109.4 . . ?
H27A C27 H27B 108.0 . . ?
O5 C28 C27 111.2(6) . . ?
O5 C28 H28A 109.4 . . ?
C27 C28 H28A 109.4 . . ?
O5 C28 H28B 109.4 . . ?
C27 C28 H28B 109.4 . . ?
H28A C28 H28B 108.0 . . ?
O5 C29 C30 121.1(5) . . ?
O5 C29 C48 121.2(5) . . ?
C30 C29 C48 117.7(5) . . ?
C29 C30 C45 120.1(5) . . ?
C29 C30 C31 127.2(5) . . ?
C45 C30 C31 112.6(5) . . ?
C38 C31 C32 107.4(4) . . ?
C38 C31 C30 104.5(4) . . ?
C32 C31 C30 106.4(4) . . ?
C38 C31 H31 112.7 . . ?
C32 C31 H31 112.7 . . ?
C30 C31 H31 112.7 . . ?
C33 C32 C37 120.2(5) . . ?
C33 C32 C31 127.0(5) . . ?
C37 C32 C31 112.8(4) . . ?
C32 C33 C34 118.1(5) . . ?
C32 C33 H33 120.9 . . ?
C34 C33 H33 120.9 . . ?
C35 C34 C33 121.8(5) . . ?
C35 C34 H34 119.1 . . ?
C33 C34 H34 119.1 . . ?
C34 C35 C36 120.9(5) . . ?
C34 C35 H35 119.6 . . ?
C36 C35 H35 119.6 . . ?
C37 C36 C35 118.2(5) . . ?
C37 C36 H36 120.9 . . ?
C35 C36 H36 120.9 . . ?
C36 C37 C32 120.7(5) . . ?
C36 C37 C44 125.8(5) . . ?
C32 C37 C44 113.4(4) . . ?
C39 C38 C43 120.0(5) . . ?
C39 C38 C31 127.2(5) . . ?
C43 C38 C31 112.8(5) . . ?
C38 C39 C40 120.1(5) . . ?
C38 C39 H39 119.9 . . ?
C40 C39 H39 119.9 . . ?
C41 C40 C39 119.0(5) . . ?
C41 C40 H40 120.5 . . ?
C39 C40 H40 120.5 . . ?
C40 C41 C42 122.6(6) . . ?
C40 C41 H41 118.7 . . ?
C42 C41 H41 118.7 . . ?
C43 C42 C41 117.8(6) . . ?
C43 C42 H42 121.1 . . ?
C41 C42 H42 121.1 . . ?
C42 C43 C38 120.5(5) . . ?
C42 C43 C44 126.0(5) . . ?
C38 C43 C44 113.5(5) . . ?
C43 C44 C37 106.3(4) . . ?
C43 C44 C45 104.4(4) . . ?
C37 C44 C45 104.7(4) . . ?
C43 C44 H44 113.5 . . ?
C37 C44 H44 113.5 . . ?
C45 C44 H44 113.5 . . ?
C46 C45 C30 120.9(5) . . ?
C46 C45 C44 125.7(5) . . ?
C30 C45 C44 113.4(4) . . ?
O6 C46 C45 117.3(5) . . ?
O6 C46 C47 123.5(5) . . ?
C45 C46 C47 119.0(5) . . ?
C48 C47 C46 119.1(5) . . ?
C48 C47 H47 120.5 . . ?
C46 C47 H47 120.5 . . ?
C47 C48 C29 123.0(5) . . ?
C47 C48 H48 118.5 . . ?
C29 C48 H48 118.5 . . ?
O6 C49 C50 107.1(6) . . ?
O6 C49 H49A 110.3 . . ?
C50 C49 H49A 110.3 . . ?
O6 C49 H49B 110.3 . . ?
C50 C49 H49B 110.3 . . ?
H49A C49 H49B 108.6 . . ?
O7 C50 C49 108.7(6) . . ?
O7 C50 H50A 109.9 . . ?
C49 C50 H50A 109.9 . . ?
O7 C50 H50B 109.9 . . ?
C49 C50 H50B 109.9 . . ?
H50A C50 H50B 108.3 . . ?
O7 C51 C52 109.3(6) . . ?
O7 C51 H51A 109.8 . . ?
C52 C51 H51A 109.8 . . ?
O7 C51 H51B 109.8 . . ?
C52 C51 H51B 109.8 . . ?
H51A C51 H51B 108.3 . . ?
O8 C52 C51 109.9(6) . . ?
O8 C52 H52A 109.7 . . ?
C51 C52 H52A 109.7 . . ?
O8 C52 H52B 109.7 . . ?
C51 C52 H52B 109.7 . . ?
H52A C52 H52B 108.2 . . ?
O8 C53 C54 114.0(5) . . ?
O8 C53 H53A 108.7 . . ?
C54 C53 H53A 108.7 . . ?
O8 C53 H53B 108.7 . . ?
C54 C53 H53B 108.7 . . ?
H53A C53 H53B 107.6 . . ?
O9 C54 C53 107.1(5) . . ?
O9 C54 H54A 110.3 . . ?
C53 C54 H54A 110.3 . . ?
O9 C54 H54B 110.3 . . ?
C53 C54 H54B 110.3 . . ?
H54A C54 H54B 108.6 . . ?
O9 C55 C56 109.0(5) . . ?
O9 C55 H55A 109.9 . . ?
C56 C55 H55A 109.9 . . ?
O9 C55 H55B 109.9 . . ?
C56 C55 H55B 109.9 . . ?
H55A C55 H55B 108.3 . . ?
O10 C56 C55 109.2(5) . . ?
O10 C56 H56A 109.8 . . ?
C55 C56 H56A 109.8 . . ?
O10 C56 H56B 109.8 . . ?
C55 C56 H56B 109.8 . . ?
H56A C56 H56B 108.3 . . ?
N1 C57 C58 120.3(5) . . ?
N1 C57 H57 119.8 . . ?
C58 C57 H57 119.8 . . ?
C57 C58 C59 120.7(5) . . ?
C57 C58 H58 119.6 . . ?
C59 C58 H58 119.6 . . ?
C58 C59 C60 116.9(5) . . ?
C58 C59 C62 122.4(5) . . ?
C60 C59 C62 120.5(5) . . ?
C61 C60 C59 120.2(5) . . ?
C61 C60 H60 119.9 . . ?
C59 C60 H60 119.9 . . ?
N1 C61 C60 120.2(5) . . ?
N1 C61 H61 119.9 . . ?
C60 C61 H61 119.9 . . ?
C66 C62 C63 118.9(5) . . ?
C66 C62 C59 119.8(5) . . ?
C63 C62 C59 121.1(5) . . ?
C64 C63 C62 120.2(5) . . ?
C64 C63 H63 119.9 . . ?
C62 C63 H63 119.9 . . ?
N2 C64 C63 119.4(5) . . ?
N2 C64 H64 120.3 . . ?
C63 C64 H64 120.3 . . ?
N2 C65 C66 120.8(5) . . ?
N2 C65 H65 119.6 . . ?
C66 C65 H65 119.6 . . ?
C65 C66 C62 119.4(5) . . ?
C65 C66 H66 120.3 . . ?
C62 C66 H66 120.3 . . ?
C68 C67 N2 109.5(4) . . ?
C68 C67 H67A 109.8 . . ?
N2 C67 H67A 109.8 . . ?
C68 C67 H67B 109.8 . . ?
N2 C67 H67B 109.8 . . ?
H67A C67 H67B 108.2 . . ?
C69 C68 C73 118.3(5) . . ?
C69 C68 C67 121.9(5) . . ?
C73 C68 C67 119.7(5) . . ?
C70 C69 C68 120.8(5) . . ?
C70 C69 H69 119.6 . . ?
C68 C69 H69 119.6 . . ?
C69 C70 C71 121.0(5) . . ?
C69 C70 H70 119.5 . . ?
C71 C70 H70 119.5 . . ?
C72 C71 C70 119.0(5) . . ?
C72 C71 C74 119.3(5) . . ?
C70 C71 C74 121.4(5) . . ?
C71 C72 C73 120.8(5) . . ?
C71 C72 H72 119.6 . . ?
C73 C72 H72 119.6 . . ?
C72 C73 C68 120.1(5) . . ?
C72 C73 H73 119.9 . . ?
C68 C73 H73 119.9 . . ?
N3 C74 C71 107.3(5) . . ?
N3 C74 H74A 110.2 . . ?
C71 C74 H74A 110.2 . . ?
N3 C74 H74B 110.2 . . ?
C71 C74 H74B 110.2 . . ?
H74A C74 H74B 108.5 . . ?
N3 C75 C76 122.6(5) . . ?
N3 C75 H75 118.7 . . ?
C76 C75 H75 118.7 . . ?
C75 C76 C77 119.9(5) . . ?
C75 C76 H76 120.1 . . ?
C77 C76 H76 120.1 . . ?
C76 C77 C78 117.0(5) . . ?
C76 C77 C80 121.0(5) . . ?
C78 C77 C80 121.7(5) . . ?
C79 C78 C77 120.7(5) . . ?
C79 C78 H78 119.6 . . ?
C77 C78 H78 119.6 . . ?
C78 C79 N3 119.7(5) . . ?
C78 C79 H79 120.1 . . ?
N3 C79 H79 120.1 . . ?
C81 C80 C84 117.0(5) . . ?
C81 C80 C77 120.7(5) . . ?
C84 C80 C77 122.2(5) . . ?
C82 C81 C80 119.8(5) . . ?
C82 C81 H81 120.1 . . ?
C80 C81 H81 120.1 . . ?
N4 C82 C81 121.6(5) . . ?
N4 C82 H82 119.2 . . ?
C81 C82 H82 119.2 . . ?
C84 C83 N4 119.8(5) . . ?
C84 C83 H83 120.1 . . ?
N4 C83 H83 120.1 . . ?
C83 C84 C80 121.9(5) . . ?
C83 C84 H84 119.0 . . ?
C80 C84 H84 119.0 . . ?
N4 C85 C86 110.6(4) . . ?
N4 C85 H85A 109.5 . . ?
C86 C85 H85A 109.5 . . ?
N4 C85 H85B 109.5 . . ?
C86 C85 H85B 109.5 . . ?
H85A C85 H85B 108.1 . . ?
C87 C86 C91 119.3(5) . . ?
C87 C86 C85 120.8(5) . . ?
C91 C86 C85 119.9(5) . . ?
C86 C87 C88 121.0(5) . . ?
C86 C87 H87 119.5 . . ?
C88 C87 H87 119.5 . . ?
C89 C88 C87 120.2(6) . . ?
C89 C88 H88 119.9 . . ?
C87 C88 H88 119.9 . . ?
C88 C89 C90 119.4(5) . . ?
C88 C89 C92 120.4(5) . . ?
C90 C89 C92 120.0(5) . . ?
C89 C90 C91 120.7(5) . . ?
C89 C90 H90 119.7 . . ?
C91 C90 H90 119.7 . . ?
C90 C91 C86 119.4(6) . . ?
C90 C91 H91 120.3 . . ?
C86 C91 H91 120.3 . . ?
N1 C92 C89 106.9(5) . . ?
N1 C92 H92A 110.3 . . ?
C89 C92 H92A 110.3 . . ?
N1 C92 H92B 110.3 . . ?
C89 C92 H92B 110.3 . . ?
H92A C92 H92B 108.6 . . ?
N5 C93 C94 176.3(11) . . ?
C93 C94 H94A 109.3 . . ?
C93 C94 H94B 109.5 . . ?
H94A C94 H94B 109.5 . . ?
C93 C94 H94C 109.6 . . ?
H94A C94 H94C 109.5 . . ?
H94B C94 H94C 109.5 . . ?
N6 C95 C96 173.9(19) . . ?
C95 C96 H96A 110.0 . . ?
C95 C96 H96B 109.6 . . ?
H96A C96 H96B 109.5 . . ?
C95 C96 H96C 108.8 . . ?
H96A C96 H96C 109.5 . . ?
H96B C96 H96C 109.5 . . ?
N7 C97 C98 177.2(18) . . ?
C97 C98 H98A 109.4 . . ?
C97 C98 H98B 109.6 . . ?
H98A C98 H98B 109.5 . . ?
C97 C98 H98C 109.4 . . ?
H98A C98 H98C 109.5 . . ?
H98B C98 H98C 109.5 . . ?

loop_
_geom_bond_atom_site_label_1
_geom_bond_atom_site_label_2
_geom_bond_distance
_geom_bond_site_symmetry_2
_geom_bond_publ_flag
P1 F2 1.575(6) . ?
P1 F3 1.577(5) . ?
P1 F1 1.579(5) . ?
P1 F4 1.583(5) . ?
P1 F6 1.599(5) . ?
P1 F5 1.602(4) . ?
P2 F8 1.582(4) . ?
P2 F10 1.586(4) . ?
P2 F7 1.593(4) . ?
P2 F9 1.609(4) . ?
P2 F11 1.610(4) . ?
P2 F12 1.611(4) . ?
P3 F18 1.514(8) . ?
P3 F18' 1.533(8) . ?
P3 F15' 1.540(8) . ?
P3 F14 1.558(8) . ?
P3 F16' 1.560(8) . ?
P3 F15 1.561(7) . ?
P3 F14' 1.572(8) . ?
P3 F16 1.608(8) . ?
P3 F17' 1.615(9) . ?
P3 F13 1.618(7) . ?
P3 F17 1.620(7) . ?
P3 F13' 1.626(8) . ?
P4 F24 1.557(7) . ?
P4 F21 1.573(6) . ?
P4 F23 1.575(5) . ?
P4 F20 1.583(6) . ?
P4 F19 1.583(5) . ?
P4 F22 1.605(5) . ?
O1 C18 1.363(7) . ?
O1 C21 1.428(7) . ?
O2 C22 1.407(9) . ?
O2 C23 1.432(8) . ?
O3 C25 1.390(9) . ?
O3 C24 1.395(10) . ?
O4 C27 1.367(8) . ?
O4 C26 1.431(9) . ?
O5 C29 1.374(7) . ?
O5 C28 1.434(7) . ?
O6 C46 1.379(7) . ?
O6 C49 1.439(7) . ?
O7 C50 1.410(8) . ?
O7 C51 1.430(8) . ?
O8 C52 1.408(9) . ?
O8 C53 1.411(8) . ?
O9 C55 1.423(7) . ?
O9 C54 1.438(8) . ?
O10 C1 1.373(7) . ?
O10 C56 1.424(7) . ?
N1 C57 1.336(7) . ?
N1 C61 1.343(8) . ?
N1 C92 1.501(7) . ?
N2 C65 1.332(7) . ?
N2 C64 1.352(7) . ?
N2 C67 1.504(7) . ?
N3 C75 1.336(7) . ?
N3 C79 1.370(7) . ?
N3 C74 1.479(8) . ?
N4 C82 1.351(7) . ?
N4 C83 1.363(7) . ?
N4 C85 1.481(8) . ?
C1 C20 1.391(8) . ?
C1 C2 1.402(7) . ?
C2 C17 1.370(8) . ?
C2 C3 1.547(7) . ?
C3 C4 1.535(7) . ?
C3 C10 1.536(8) . ?
C3 H3 0.9800 . ?
C4 C5 1.373(8) . ?
C4 C9 1.405(8) . ?
C5 C6 1.387(8) . ?
C5 H5 0.9300 . ?
C6 C7 1.358(9) . ?
C6 H6 0.9300 . ?
C7 C8 1.398(9) . ?
C7 H7 0.9300 . ?
C8 C9 1.392(8) . ?
C8 H8 0.9300 . ?
C9 C16 1.535(8) . ?
C10 C15 1.387(8) . ?
C10 C11 1.388(8) . ?
C11 C12 1.381(10) . ?
C11 H11 0.9300 . ?
C12 C13 1.388(11) . ?
C12 H12 0.9300 . ?
C13 C14 1.391(10) . ?
C13 H13 0.9300 . ?
C14 C15 1.361(9) . ?
C14 H14 0.9300 . ?
C15 C16 1.554(8) . ?
C16 C17 1.523(7) . ?
C16 H16 0.9800 . ?
C17 C18 1.393(7) . ?
C18 C19 1.400(8) . ?
C19 C20 1.375(8) . ?
C19 H19 0.9300 . ?
C20 H20 0.9300 . ?
C21 C22 1.476(9) . ?
C21 H21A 0.9700 . ?
C21 H21B 0.9700 . ?
C22 H22A 0.9700 . ?
C22 H22B 0.9700 . ?
C23 C24 1.508(12) . ?
C23 H23A 0.9700 . ?
C23 H23B 0.9700 . ?
C24 H24A 0.9700 . ?
C24 H24B 0.9700 . ?
C25 C26 1.494(12) . ?
C25 H25A 0.9700 . ?
C25 H25B 0.9700 . ?
C26 H26A 0.9700 . ?
C26 H26B 0.9700 . ?
C27 C28 1.459(10) . ?
C27 H27A 0.9700 . ?
C27 H27B 0.9700 . ?
C28 H28A 0.9700 . ?
C28 H28B 0.9700 . ?
C29 C30 1.379(8) . ?
C29 C48 1.407(9) . ?
C30 C45 1.393(8) . ?
C30 C31 1.543(7) . ?
C31 C38 1.508(8) . ?
C31 C32 1.521(7) . ?
C31 H31 0.9800 . ?
C32 C33 1.389(8) . ?
C32 C37 1.399(7) . ?
C33 C34 1.405(8) . ?
C33 H33 0.9300 . ?
C34 C35 1.346(9) . ?
C34 H34 0.9300 . ?
C35 C36 1.406(8) . ?
C35 H35 0.9300 . ?
C36 C37 1.389(8) . ?
C36 H36 0.9300 . ?
C37 C44 1.535(7) . ?
C38 C39 1.385(7) . ?
C38 C43 1.400(8) . ?
C39 C40 1.406(9) . ?
C39 H39 0.9300 . ?
C40 C41 1.365(9) . ?
C40 H40 0.9300 . ?
C41 C42 1.404(9) . ?
C41 H41 0.9300 . ?
C42 C43 1.400(8) . ?
C42 H42 0.9300 . ?
C43 C44 1.534(8) . ?
C44 C45 1.540(7) . ?
C44 H44 0.9800 . ?
C45 C46 1.390(7) . ?
C46 C47 1.401(8) . ?
C47 C48 1.352(9) . ?
C47 H47 0.9300 . ?
C48 H48 0.9300 . ?
C49 C50 1.522(11) . ?
C49 H49A 0.9700 . ?
C49 H49B 0.9700 . ?
C50 H50A 0.9700 . ?
C50 H50B 0.9700 . ?
C51 C52 1.509(10) . ?
C51 H51A 0.9700 . ?
C51 H51B 0.9700 . ?
C52 H52A 0.9700 . ?
C52 H52B 0.9700 . ?
C53 C54 1.507(9) . ?
C53 H53A 0.9700 . ?
C53 H53B 0.9700 . ?
C54 H54A 0.9700 . ?
C54 H54B 0.9700 . ?
C55 C56 1.469(9) . ?
C55 H55A 0.9700 . ?
C55 H55B 0.9700 . ?
C56 H56A 0.9700 . ?
C56 H56B 0.9700 . ?
C57 C58 1.378(8) . ?
C57 H57 0.9300 . ?
C58 C59 1.382(8) . ?
C58 H58 0.9300 . ?
C59 C60 1.411(8) . ?
C59 C62 1.494(7) . ?
C60 C61 1.372(8) . ?
C60 H60 0.9300 . ?
C61 H61 0.9300 . ?
C62 C66 1.378(8) . ?
C62 C63 1.384(8) . ?
C63 C64 1.377(8) . ?
C63 H63 0.9300 . ?
C64 H64 0.9300 . ?
C65 C66 1.377(8) . ?
C65 H65 0.9300 . ?
C66 H66 0.9300 . ?
C67 C68 1.496(8) . ?
C67 H67A 0.9700 . ?
C67 H67B 0.9700 . ?
C68 C69 1.408(8) . ?
C68 C73 1.411(8) . ?
C69 C70 1.378(9) . ?
C69 H69 0.9300 . ?
C70 C71 1.397(8) . ?
C70 H70 0.9300 . ?
C71 C72 1.393(8) . ?
C71 C74 1.509(8) . ?
C72 C73 1.396(8) . ?
C72 H72 0.9300 . ?
C73 H73 0.9300 . ?
C74 H74A 0.9700 . ?
C74 H74B 0.9700 . ?
C75 C76 1.346(9) . ?
C75 H75 0.9300 . ?
C76 C77 1.394(7) . ?
C76 H76 0.9300 . ?
C77 C78 1.412(8) . ?
C77 C80 1.492(8) . ?
C78 C79 1.361(8) . ?
C78 H78 0.9300 . ?
C79 H79 0.9300 . ?
C80 C81 1.392(8) . ?
C80 C84 1.397(8) . ?
C81 C82 1.369(9) . ?
C81 H81 0.9300 . ?
C82 H82 0.9300 . ?
C83 C84 1.354(8) . ?
C83 H83 0.9300 . ?
C84 H84 0.9300 . ?
C85 C86 1.517(8) . ?
C85 H85A 0.9700 . ?
C85 H85B 0.9700 . ?
C86 C87 1.355(9) . ?
C86 C91 1.418(8) . ?
C87 C88 1.411(9) . ?
C87 H87 0.9300 . ?
C88 C89 1.378(8) . ?
C88 H88 0.9300 . ?
C89 C90 1.387(9) . ?
C89 C92 1.516(8) . ?
C90 C91 1.397(9) . ?
C90 H90 0.9300 . ?
C91 H91 0.9300 . ?
C92 H92A 0.9700 . ?
C92 H92B 0.9700 . ?
N5 C93 1.118(7) . ?
C93 C94 1.497(7) . ?
C94 H94A 0.9600 . ?
C94 H94B 0.9600 . ?
C94 H94C 0.9600 . ?
N6 C95 1.118(8) . ?
C95 C96 1.492(8) . ?
C96 H96A 0.9600 . ?
C96 H96B 0.9600 . ?
C96 H96C 0.9600 . ?
N7 C97 1.107(8) . ?
C97 C98 1.514(8) . ?
C98 H98A 0.9600 . ?
C98 H98B 0.9600 . ?
C98 H98C 0.9600 . ?

loop_
_geom_torsion_atom_site_label_1
_geom_torsion_atom_site_label_2
_geom_torsion_atom_site_label_3
_geom_torsion_atom_site_label_4
_geom_torsion
_geom_torsion_site_symmetry_1
_geom_torsion_site_symmetry_2
_geom_torsion_site_symmetry_3
_geom_torsion_site_symmetry_4
_geom_torsion_publ_flag
C56 O10 C1 C20 10.0(8) . . . . ?
C56 O10 C1 C2 -169.5(5) . . . . ?
O10 C1 C2 C17 -178.7(5) . . . . ?
C20 C1 C2 C17 1.8(8) . . . . ?
O10 C1 C2 C3 9.5(7) . . . . ?
C20 C1 C2 C3 -170.0(5) . . . . ?
C17 C2 C3 C4 57.2(6) . . . . ?
C1 C2 C3 C4 -130.4(5) . . . . ?
C17 C2 C3 C10 -53.6(5) . . . . ?
C1 C2 C3 C10 118.8(5) . . . . ?
C10 C3 C4 C5 -121.1(6) . . . . ?
C2 C3 C4 C5 128.9(6) . . . . ?
C10 C3 C4 C9 56.1(5) . . . . ?
C2 C3 C4 C9 -53.9(6) . . . . ?
C9 C4 C5 C6 2.0(8) . . . . ?
C3 C4 C5 C6 179.0(5) . . . . ?
C4 C5 C6 C7 -0.5(8) . . . . ?
C5 C6 C7 C8 -0.2(9) . . . . ?
C6 C7 C8 C9 -0.4(8) . . . . ?
C7 C8 C9 C4 1.8(8) . . . . ?
C7 C8 C9 C16 -178.0(5) . . . . ?
C5 C4 C9 C8 -2.7(8) . . . . ?
C3 C4 C9 C8 179.9(5) . . . . ?
C5 C4 C9 C16 177.2(5) . . . . ?
C3 C4 C9 C16 -0.2(6) . . . . ?
C4 C3 C10 C15 -56.2(5) . . . . ?
C2 C3 C10 C15 56.0(5) . . . . ?
C4 C3 C10 C11 124.4(5) . . . . ?
C2 C3 C10 C11 -123.4(5) . . . . ?
C15 C10 C11 C12 0.4(8) . . . . ?
C3 C10 C11 C12 179.8(5) . . . . ?
C10 C11 C12 C13 -1.5(9) . . . . ?
C11 C12 C13 C14 1.5(9) . . . . ?
C12 C13 C14 C15 -0.4(9) . . . . ?
C13 C14 C15 C10 -0.8(8) . . . . ?
C13 C14 C15 C16 -178.4(5) . . . . ?
C11 C10 C15 C14 0.8(7) . . . . ?
C3 C10 C15 C14 -178.7(5) . . . . ?
C11 C10 C15 C16 178.8(5) . . . . ?
C3 C10 C15 C16 -0.7(6) . . . . ?
C8 C9 C16 C17 -127.0(5) . . . . ?
C4 C9 C16 C17 53.1(6) . . . . ?
C8 C9 C16 C15 123.8(6) . . . . ?
C4 C9 C16 C15 -56.0(6) . . . . ?
C14 C15 C16 C17 121.3(6) . . . . ?
C10 C15 C16 C17 -56.5(5) . . . . ?
C14 C15 C16 C9 -126.0(6) . . . . ?
C10 C15 C16 C9 56.2(5) . . . . ?
C1 C2 C17 C18 -3.1(8) . . . . ?
C3 C2 C17 C18 169.5(5) . . . . ?
C1 C2 C17 C16 -176.6(5) . . . . ?
C3 C2 C17 C16 -4.0(6) . . . . ?
C9 C16 C17 C2 -50.6(6) . . . . ?
C15 C16 C17 C2 59.5(6) . . . . ?
C9 C16 C17 C18 136.2(5) . . . . ?
C15 C16 C17 C18 -113.6(6) . . . . ?
C21 O1 C18 C17 163.5(5) . . . . ?
C21 O1 C18 C19 -15.7(8) . . . . ?
C2 C17 C18 O1 -177.4(5) . . . . ?
C16 C17 C18 O1 -4.7(8) . . . . ?
C2 C17 C18 C19 1.8(8) . . . . ?
C16 C17 C18 C19 174.6(5) . . . . ?
O1 C18 C19 C20 179.8(5) . . . . ?
C17 C18 C19 C20 0.6(8) . . . . ?
C18 C19 C20 C1 -1.9(8) . . . . ?
O10 C1 C20 C19 -178.7(5) . . . . ?
C2 C1 C20 C19 0.7(8) . . . . ?
C18 O1 C21 C22 -168.1(5) . . . . ?
C23 O2 C22 C21 -174.1(5) . . . . ?
O1 C21 C22 O2 -80.0(7) . . . . ?
C22 O2 C23 C24 -169.7(6) . . . . ?
C25 O3 C24 C23 -68.5(9) . . . . ?
O2 C23 C24 O3 -52.2(9) . . . . ?
C24 O3 C25 C26 -179.0(6) . . . . ?
C27 O4 C26 C25 -72.3(8) . . . . ?
O3 C25 C26 O4 -63.9(8) . . . . ?
C26 O4 C27 C28 -169.5(6) . . . . ?
C29 O5 C28 C27 -175.1(5) . . . . ?
O4 C27 C28 O5 -69.5(8) . . . . ?
C28 O5 C29 C30 -90.2(6) . . . . ?
C28 O5 C29 C48 89.4(7) . . . . ?
O5 C29 C30 C45 -179.1(5) . . . . ?
C48 C29 C30 C45 1.2(7) . . . . ?
O5 C29 C30 C31 -0.1(8) . . . . ?
C48 C29 C30 C31 -179.7(5) . . . . ?
C29 C30 C31 C38 122.3(6) . . . . ?
C45 C30 C31 C38 -58.6(5) . . . . ?
C29 C30 C31 C32 -124.2(5) . . . . ?
C45 C30 C31 C32 54.9(6) . . . . ?
C38 C31 C32 C33 -124.1(6) . . . . ?
C30 C31 C32 C33 124.4(5) . . . . ?
C38 C31 C32 C37 56.2(5) . . . . ?
C30 C31 C32 C37 -55.3(6) . . . . ?
C37 C32 C33 C34 3.2(7) . . . . ?
C31 C32 C33 C34 -176.4(5) . . . . ?
C32 C33 C34 C35 -0.2(8) . . . . ?
C33 C34 C35 C36 -2.5(8) . . . . ?
C34 C35 C36 C37 2.2(8) . . . . ?
C35 C36 C37 C32 0.8(7) . . . . ?
C35 C36 C37 C44 177.5(5) . . . . ?
C33 C32 C37 C36 -3.5(7) . . . . ?
C31 C32 C37 C36 176.2(5) . . . . ?
C33 C32 C37 C44 179.3(5) . . . . ?
C31 C32 C37 C44 -1.0(6) . . . . ?
C32 C31 C38 C39 124.4(6) . . . . ?
C30 C31 C38 C39 -122.8(6) . . . . ?
C32 C31 C38 C43 -55.4(6) . . . . ?
C30 C31 C38 C43 57.4(5) . . . . ?
C43 C38 C39 C40 -1.4(8) . . . . ?
C31 C38 C39 C40 178.9(5) . . . . ?
C38 C39 C40 C41 0.2(8) . . . . ?
C39 C40 C41 C42 0.0(9) . . . . ?
C40 C41 C42 C43 0.9(9) . . . . ?
C41 C42 C43 C38 -2.0(8) . . . . ?
C41 C42 C43 C44 -179.4(5) . . . . ?
C39 C38 C43 C42 2.3(8) . . . . ?
C31 C38 C43 C42 -177.9(5) . . . . ?
C39 C38 C43 C44 179.9(4) . . . . ?
C31 C38 C43 C44 -0.3(6) . . . . ?
C42 C43 C44 C37 -128.2(5) . . . . ?
C38 C43 C44 C37 54.3(5) . . . . ?
C42 C43 C44 C45 121.5(5) . . . . ?
C38 C43 C44 C45 -56.0(5) . . . . ?
C36 C37 C44 C43 129.6(5) . . . . ?
C32 C37 C44 C43 -53.4(5) . . . . ?
C36 C37 C44 C45 -120.2(5) . . . . ?
C32 C37 C44 C45 56.7(5) . . . . ?
C29 C30 C45 C46 2.2(8) . . . . ?
C31 C30 C45 C46 -177.0(5) . . . . ?
C29 C30 C45 C44 -179.1(5) . . . . ?
C31 C30 C45 C44 1.7(6) . . . . ?
C43 C44 C45 C46 -126.7(5) . . . . ?
C37 C44 C45 C46 121.7(5) . . . . ?
C43 C44 C45 C30 54.6(5) . . . . ?
C37 C44 C45 C30 -56.9(5) . . . . ?
C49 O6 C46 C45 155.8(5) . . . . ?
C49 O6 C46 C47 -27.3(8) . . . . ?
C30 C45 C46 O6 173.6(4) . . . . ?
C44 C45 C46 O6 -4.9(8) . . . . ?
C30 C45 C46 C47 -3.4(8) . . . . ?
C44 C45 C46 C47 178.0(5) . . . . ?
O6 C46 C47 C48 -175.8(5) . . . . ?
C45 C46 C47 C48 1.1(8) . . . . ?
C46 C47 C48 C29 2.5(8) . . . . ?
O5 C29 C48 C47 176.7(5) . . . . ?
C30 C29 C48 C47 -3.7(8) . . . . ?
C46 O6 C49 C50 -176.7(5) . . . . ?
C51 O7 C50 C49 -170.9(5) . . . . ?
O6 C49 C50 O7 -81.7(7) . . . . ?
C50 O7 C51 C52 169.2(6) . . . . ?
C53 O8 C52 C51 -179.1(6) . . . . ?
O7 C51 C52 O8 70.2(7) . . . . ?
C52 O8 C53 C54 59.9(8) . . . . ?
C55 O9 C54 C53 -158.0(5) . . . . ?
O8 C53 C54 O9 51.9(7) . . . . ?
C54 O9 C55 C56 165.9(5) . . . . ?
C1 O10 C56 C55 173.3(5) . . . . ?
O9 C55 C56 O10 73.1(6) . . . . ?
C61 N1 C57 C58 6.4(8) . . . . ?
C92 N1 C57 C58 -166.4(5) . . . . ?
N1 C57 C58 C59 0.3(8) . . . . ?
C57 C58 C59 C60 -6.2(8) . . . . ?
C57 C58 C59 C62 168.7(5) . . . . ?
C58 C59 C60 C61 5.7(8) . . . . ?
C62 C59 C60 C61 -169.2(5) . . . . ?
C57 N1 C61 C60 -6.8(8) . . . . ?
C92 N1 C61 C60 165.9(5) . . . . ?
C59 C60 C61 N1 0.6(9) . . . . ?
C58 C59 C62 C66 -155.9(5) . . . . ?
C60 C59 C62 C66 18.8(7) . . . . ?
C58 C59 C62 C63 19.3(8) . . . . ?
C60 C59 C62 C63 -166.1(5) . . . . ?
C66 C62 C63 C64 0.0(8) . . . . ?
C59 C62 C63 C64 -175.2(5) . . . . ?
C65 N2 C64 C63 -0.8(8) . . . . ?
C67 N2 C64 C63 176.3(5) . . . . ?
C62 C63 C64 N2 0.0(8) . . . . ?
C64 N2 C65 C66 1.4(8) . . . . ?
C67 N2 C65 C66 -175.7(5) . . . . ?
N2 C65 C66 C62 -1.3(8) . . . . ?
C63 C62 C66 C65 0.6(8) . . . . ?
C59 C62 C66 C65 175.9(5) . . . . ?
C65 N2 C67 C68 72.2(6) . . . . ?
C64 N2 C67 C68 -104.9(6) . . . . ?
N2 C67 C68 C69 -92.9(6) . . . . ?
N2 C67 C68 C73 87.2(6) . . . . ?
C73 C68 C69 C70 -3.7(8) . . . . ?
C67 C68 C69 C70 176.4(5) . . . . ?
C68 C69 C70 C71 2.0(9) . . . . ?
C69 C70 C71 C72 0.6(8) . . . . ?
C69 C70 C71 C74 -173.4(5) . . . . ?
C70 C71 C72 C73 -1.5(8) . . . . ?
C74 C71 C72 C73 172.7(5) . . . . ?
C71 C72 C73 C68 -0.2(8) . . . . ?
C69 C68 C73 C72 2.8(8) . . . . ?
C67 C68 C73 C72 -177.3(5) . . . . ?
C75 N3 C74 C71 -80.1(6) . . . . ?
C79 N3 C74 C71 93.0(6) . . . . ?
C72 C71 C74 N3 -83.3(6) . . . . ?
C70 C71 C74 N3 90.7(6) . . . . ?
C79 N3 C75 C76 -5.7(8) . . . . ?
C74 N3 C75 C76 167.3(5) . . . . ?
N3 C75 C76 C77 0.8(9) . . . . ?
C75 C76 C77 C78 4.2(8) . . . . ?
C75 C76 C77 C80 -169.9(5) . . . . ?
C76 C77 C78 C79 -4.3(8) . . . . ?
C80 C77 C78 C79 169.7(5) . . . . ?
C77 C78 C79 N3 -0.4(8) . . . . ?
C75 N3 C79 C78 5.4(8) . . . . ?
C74 N3 C79 C78 -167.7(5) . . . . ?
C76 C77 C80 C81 -17.9(7) . . . . ?
C78 C77 C80 C81 168.3(5) . . . . ?
C76 C77 C80 C84 157.7(5) . . . . ?
C78 C77 C80 C84 -16.1(7) . . . . ?
C84 C80 C81 C82 -1.1(8) . . . . ?
C77 C80 C81 C82 174.7(5) . . . . ?
C83 N4 C82 C81 2.6(8) . . . . ?
C85 N4 C82 C81 -173.3(5) . . . . ?
C80 C81 C82 N4 -1.5(8) . . . . ?
C82 N4 C83 C84 -1.0(8) . . . . ?
C85 N4 C83 C84 175.0(5) . . . . ?
N4 C83 C84 C80 -1.7(8) . . . . ?
C81 C80 C84 C83 2.7(8) . . . . ?
C77 C80 C84 C83 -173.0(5) . . . . ?
C82 N4 C85 C86 95.5(6) . . . . ?
C83 N4 C85 C86 -80.4(6) . . . . ?
N4 C85 C86 C87 102.6(6) . . . . ?
N4 C85 C86 C91 -75.7(6) . . . . ?
C91 C86 C87 C88 0.4(8) . . . . ?
C85 C86 C87 C88 -177.9(5) . . . . ?
C86 C87 C88 C89 0.7(9) . . . . ?
C87 C88 C89 C90 -1.2(8) . . . . ?
C87 C88 C89 C92 173.6(5) . . . . ?
C88 C89 C90 C91 0.7(8) . . . . ?
C92 C89 C90 C91 -174.2(5) . . . . ?
C89 C90 C91 C86 0.4(8) . . . . ?
C87 C86 C91 C90 -0.9(8) . . . . ?
C85 C86 C91 C90 177.4(5) . . . . ?
C57 N1 C92 C89 80.0(6) . . . . ?
C61 N1 C92 C89 -92.9(6) . . . . ?
C88 C89 C92 N1 -96.5(6) . . . . ?
C90 C89 C92 N1 78.3(6) . . . . ?
